data_1541077
loop_
_publ_author_name
'Palkina, K.K.'
'Chudinova, N.N.'
'Maksimova, S.I.'
'Vinogradova, N.V.'
'Chibiskova, N.T.'

_publ_section_title
;
 The structure of crystals of potassium ytterbium polyphosphate K Yb (P
 O3)4
;
_journal_name_full 'Izvestiya Akademii Nauk SSSR, Neorganicheskie Materialy'
_journal_page_first 110
_journal_page_last 115
_journal_volume 17
_journal_year 1981
_chemical_formula_sum 'K O12 P4 Yb'
_chemical_name_systematic 'K Yb (P O3)4'
_space_group_IT_number 14
_symmetry_space_group_name_Hall '-P 2yn'
_symmetry_space_group_name_H-M 'P 1 21/n 1'
_cell_angle_alpha 90
_cell_angle_beta 96.36
_cell_angle_gamma 90
_cell_formula_units_Z 4
_cell_length_a 7.766
_cell_length_b 8.853
_cell_length_c 14.831
_cell_volume 1013.391
_citation_journal_id_ASTM IVNMAW
_cod_data_source_file Palkina_IVNMAW_1981_1775.cif
_cod_data_source_block K1O12P4Yb1
_cod_original_sg_symbol_Hall '-P 2ybc (x-z,y,z)'
_cod_original_formula_sum 'K1 O12 P4 Yb1'
_cod_database_code 1541077

loop_
_symmetry_equiv_pos_as_xyz
x,y,z
-x+1/2,y+1/2,-z+1/2
-x,-y,-z
x-1/2,-y-1/2,z-1/2

loop_
_atom_site_label
_atom_site_type_symbol
_atom_site_fract_x
_atom_site_fract_y
_atom_site_fract_z
_atom_site_occupancy
_atom_site_U_iso_or_equiv
P3 P+5 0.68565 0.26901 0.44849 1 0.0
O4 O-2 0.85613 0.22439 0.40113 1 0.0
O2 O-2 0.14991 0.12343 0.39971 1 0.0
O1 O-2 0.63773 0.33879 0.21147 1 0.0
O5 O-2 0.28805 0.37362 0.16171 1 0.0
O8 O-2 0.5754 0.13469 0.45464 1 0.0
O7 O-2 0.34334 0.10527 0.27495 1 0.0
Yb1 Yb+3 0.45307 0.15645 0.14711 1 0.0
O10 O-2 0.5885 0.38203 0.37397 1 0.0
P1 P+5 0.19302 0.0335 0.31161 1 0.0
O12 O-2 0.70587 0.04919 0.19773 1 0.0
O9 O-2 0.59452 0.21676 0.02719 1 0.0
O6 O-2 0.23835 0.13935 0.03184 1 0.0
P2 P+5 0.05394 0.27217 0.42676 1 0.0
O3 O-2 0.026 0.06421 0.2391 1 0.0
O11 O-2 0.09647 0.40114 0.37038 1 0.0
P4 P+5 0.63783 0.45341 0.28389 1 0.0
K1 K+1 0.91956 0.35441 0.11064 1 0.0
